data_4026373
loop_
_publ_author_name
'Alexander J. Cresswell'
'Stephen G. Davies'
'James A. Lee'
'Melloney J. Morris'
'Paul M. Roberts'
'James E. Thomson'

_publ_contact_author_address
;Department of Chemistry
Chemistry Research Laboratory
University of Oxford
Mansfield Road
Oxford
OX1 3TA
U.K.
;
_publ_contact_author_email steve.davies@chem.ox.ac.uk
_publ_contact_author_fax '+44 1865 275633'
_publ_contact_author_name 'Stephen G. Davies'
_publ_contact_author_phone '+44 1865 275695'
_publ_section_title
;
 Ring-Opening Hydrofluorination of 2,3- and 3,4-Epoxy Amines by HBF4.OEt2:
 Application to the Asymmetric Synthesis of (S,S)-3-Deoxy-3-fluorosafingol
;
_journal_name_full 'Journal of Organic Chemistry'
_journal_page_first 4617
_journal_page_last 4627
_journal_paper_doi 10.1021/jo200517w
_journal_volume 76
_journal_year 2011
_chemical_formula_moiety 'C27 H29 F1 N2 O4'
_chemical_formula_sum 'C27 H29 F N2 O4'
_chemical_formula_weight 464.54
_space_group_IT_number 2
_symmetry_cell_setting triclinic
_symmetry_space_group_name_Hall '-P 1'
_symmetry_space_group_name_H-M 'P -1'
_atom_sites_solution_hydrogens geom
_atom_sites_solution_primary direct
_audit_creation_date 10-07-02
_audit_creation_method CRYSTALS_ver_12.85
_cell_angle_alpha 79.2464(10)
_cell_angle_beta 84.2125(10)
_cell_angle_gamma 87.7064(8)
_cell_formula_units_Z 2
_cell_length_a 8.0438(2)
_cell_length_b 10.6147(2)
_cell_length_c 14.3517(3)
_cell_measurement_reflns_used 5076
_cell_measurement_temperature 150
_cell_measurement_theta_max 27
_cell_measurement_theta_min 5
_cell_volume 1197.45(5)
_computing_cell_refinement 'DENZO/SCALEPACK (Otwinowski & Minor, 1997)'
_computing_data_collection 'COLLECT (Nonius, 1997-2001).'
_computing_data_reduction 'DENZO/SCALEPACK (Otwinowski & Minor, 1997)'
_computing_molecular_graphics 'CAMERON (Watkin et al., 1996)'
_computing_publication_material 'CRYSTALS (Betteridge et al., 2003)'
_computing_structure_refinement 'CRYSTALS (Betteridge et al., 2003)'
_computing_structure_solution 'SIR92 (Altomare et al., 1994)'
_diffrn_ambient_temperature 150
_diffrn_measured_fraction_theta_full 0.990
_diffrn_measured_fraction_theta_max 0.987
_diffrn_measurement_device 'Nonius KappaCCD'
_diffrn_measurement_device_type Area
_diffrn_measurement_method \w
_diffrn_radiation_monochromator graphite
_diffrn_radiation_type 'Mo K\a'
_diffrn_radiation_wavelength 0.71073
_diffrn_reflns_av_R_equivalents 0.021
_diffrn_reflns_limit_h_max 10
_diffrn_reflns_limit_h_min -10
_diffrn_reflns_limit_k_max 13
_diffrn_reflns_limit_k_min -13
_diffrn_reflns_limit_l_max 17
_diffrn_reflns_limit_l_min -18
_diffrn_reflns_number 9380
_diffrn_reflns_theta_full 25.800
_diffrn_reflns_theta_max 27.447
_diffrn_reflns_theta_min 5.093
_diffrn_standards_number 0
_exptl_absorpt_coefficient_mu 0.092
_exptl_absorpt_correction_T_max 0.99
_exptl_absorpt_correction_T_min 0.99
_exptl_absorpt_correction_type multi-scan
_exptl_absorpt_process_details 'DENZO/SCALEPACK (Otwinowski & Minor, 1997)'
_exptl_crystal_colour colourless
_exptl_crystal_density_diffrn 1.288
_exptl_crystal_description plate
_exptl_crystal_F_000 492
_exptl_crystal_size_max 0.17
_exptl_crystal_size_mid 0.12
_exptl_crystal_size_min 0.09
_refine_diff_density_max 0.21
_refine_diff_density_min -0.23
_refine_ls_extinction_method none
_refine_ls_goodness_of_fit_ref 0.9809
_refine_ls_hydrogen_treatment constr
_refine_ls_matrix_type full
_refine_ls_number_parameters 307
_refine_ls_number_reflns 4445
_refine_ls_number_restraints 0
_refine_ls_R_factor_all 0.0447
_refine_ls_R_factor_gt 0.0370
_refine_ls_shift/su_max 0.000327
_refine_ls_structure_factor_coef Fsqd
_refine_ls_weighting_details
;
 Method= Modified Sheldrick 
 w=1/[\s^2^(F^2^) + ( 0.04P)^2^ + 0.40P] 
 ,where P=(max(Fo^2^,0) + 2Fc^2^)/3 
;
_refine_ls_weighting_scheme calc
_refine_ls_wR_factor_all 0.0946
_refine_ls_wR_factor_gt 0.0898
_refine_ls_wR_factor_ref 0.0946
_reflns_limit_h_max 10
_reflns_limit_h_min -10
_reflns_limit_k_max 13
_reflns_limit_k_min -13
_reflns_limit_l_max 18
_reflns_limit_l_min 0
_reflns_number_gt 3809
_reflns_number_total 5404
_reflns_threshold_expression I>2.0\s(I)
_oxford_diffrn_Wilson_B_factor 2.60
_oxford_diffrn_Wilson_scale 0.67
_oxford_refine_ls_r_factor_ref 0.0447
_oxford_refine_ls_scale 1.258(5)
_oxford_reflns_number_all 4445
_oxford_reflns_threshold_expression_ref I>-3.0\s(I)
_cod_data_source_file jo200517w_si_006.cif
_cod_data_source_block 1
_cod_original_sg_symbol_H-M 'P -1 '
_cod_original_formula_sum 'C27 H29 F1 N2 O4'
_cod_database_code 4026373

loop_
_symmetry_equiv_pos_as_xyz
x,y,z
-x,-y,-z

loop_
_atom_site_label
_atom_site_type_symbol
_atom_site_fract_x
_atom_site_fract_y
_atom_site_fract_z
_atom_site_U_iso_or_equiv
_atom_site_occupancy
_atom_site_adp_type
_atom_site_refinement_flags_posn
F1 F 0.37037(9) 0.39213(7) 0.47817(6) 0.0365 1.0000 Uani .
C2 C 0.52242(15) 0.32336(12) 0.49419(9) 0.0276 1.0000 Uani .
C3 C 0.48504(18) 0.18197(12) 0.51936(9) 0.0333 1.0000 Uani .
C4 C 0.35606(19) 0.14714(15) 0.60499(10) 0.0393 1.0000 Uani .
C5 C 0.4089(2) 0.18092(16) 0.69600(10) 0.0453 1.0000 Uani .
C6 C 0.64225(15) 0.36361(11) 0.40616(8) 0.0253 1.0000 Uani .
O7 O 0.58609(11) 0.30521(8) 0.33153(6) 0.0268 1.0000 Uani .
C8 C 0.56289(15) 0.38085(11) 0.24752(8) 0.0245 1.0000 Uani .
O9 O 0.58891(12) 0.49408(8) 0.22815(7) 0.0333 1.0000 Uani .
C10 C 0.49603(14) 0.30593(11) 0.18157(8) 0.0233 1.0000 Uani .
C11 C 0.42714(16) 0.37369(12) 0.10161(9) 0.0275 1.0000 Uani .
C12 C 0.36131(16) 0.30867(12) 0.03883(9) 0.0292 1.0000 Uani .
C13 C 0.36652(15) 0.17619(12) 0.05909(8) 0.0262 1.0000 Uani .
N14 N 0.29719(14) 0.10577(11) -0.00706(8) 0.0326 1.0000 Uani .
O15 O 0.29706(16) -0.01113(10) 0.01266(8) 0.0515 1.0000 Uani .
O16 O 0.24565(18) 0.16739(11) -0.07871(8) 0.0604 1.0000 Uani .
C17 C 0.43328(18) 0.10689(12) 0.13763(9) 0.0331 1.0000 Uani .
C18 C 0.49903(17) 0.17281(12) 0.19976(9) 0.0308 1.0000 Uani .
C19 C 0.82136(15) 0.31930(12) 0.41994(9) 0.0275 1.0000 Uani .
N20 N 0.93640(13) 0.37158(9) 0.33785(7) 0.0268 1.0000 Uani .
C21 C 1.08812(16) 0.28992(12) 0.33342(10) 0.0310 1.0000 Uani .
C22 C 1.05763(15) 0.16796(12) 0.29879(9) 0.0290 1.0000 Uani .
C23 C 0.98320(17) 0.17283(13) 0.21491(10) 0.0345 1.0000 Uani .
C24 C 0.96234(18) 0.06230(14) 0.17937(11) 0.0399 1.0000 Uani .
C25 C 1.01651(18) -0.05515(14) 0.22748(12) 0.0418 1.0000 Uani .
C26 C 1.08848(19) -0.06148(14) 0.31100(12) 0.0427 1.0000 Uani .
C27 C 1.10857(17) 0.04946(13) 0.34724(10) 0.0361 1.0000 Uani .
C28 C 0.97990(17) 0.50465(12) 0.33825(10) 0.0335 1.0000 Uani .
C29 C 1.06459(16) 0.56854(12) 0.24342(10) 0.0310 1.0000 Uani .
C30 C 1.21704(17) 0.62791(12) 0.23784(10) 0.0337 1.0000 Uani .
C31 C 1.29147(17) 0.69106(13) 0.15100(11) 0.0366 1.0000 Uani .
C32 C 1.21592(18) 0.69395(12) 0.06864(11) 0.0374 1.0000 Uani .
C33 C 1.06558(19) 0.63260(15) 0.07307(11) 0.0434 1.0000 Uani .
C34 C 0.99050(18) 0.57122(15) 0.15995(11) 0.0420 1.0000 Uani .
H21 H 0.5672 0.3521 0.5489 0.0313 1.0000 Uiso R
H32 H 0.5920 0.1355 0.5346 0.0387 1.0000 Uiso R
H31 H 0.4438 0.1564 0.4620 0.0381 1.0000 Uiso R
H41 H 0.3387 0.0535 0.6156 0.0471 1.0000 Uiso R
H42 H 0.2491 0.1932 0.5903 0.0468 1.0000 Uiso R
H52 H 0.3330 0.1432 0.7498 0.0657 1.0000 Uiso R
H51 H 0.5236 0.1457 0.7058 0.0654 1.0000 Uiso R
H53 H 0.4092 0.2745 0.6905 0.0658 1.0000 Uiso R
H61 H 0.6367 0.4589 0.3860 0.0286 1.0000 Uiso R
H111 H 0.4247 0.4666 0.0911 0.0324 1.0000 Uiso R
H121 H 0.3134 0.3535 -0.0180 0.0346 1.0000 Uiso R
H171 H 0.4329 0.0143 0.1491 0.0398 1.0000 Uiso R
H181 H 0.5475 0.1256 0.2561 0.0373 1.0000 Uiso R
H191 H 0.8556 0.3434 0.4795 0.0311 1.0000 Uiso R
H192 H 0.8275 0.2232 0.4281 0.0303 1.0000 Uiso R
H212 H 1.1328 0.2692 0.3974 0.0367 1.0000 Uiso R
H211 H 1.1721 0.3397 0.2870 0.0366 1.0000 Uiso R
H231 H 0.9456 0.2556 0.1811 0.0409 1.0000 Uiso R
H241 H 0.9080 0.0658 0.1205 0.0491 1.0000 Uiso R
H251 H 1.0035 -0.1320 0.2021 0.0506 1.0000 Uiso R
H261 H 1.1251 -0.1434 0.3446 0.0514 1.0000 Uiso R
H271 H 1.1601 0.0446 0.4066 0.0428 1.0000 Uiso R
H282 H 1.0556 0.5085 0.3901 0.0400 1.0000 Uiso R
H281 H 0.8735 0.5522 0.3511 0.0403 1.0000 Uiso R
H301 H 1.2717 0.6235 0.2965 0.0406 1.0000 Uiso R
H311 H 1.3988 0.7325 0.1482 0.0425 1.0000 Uiso R
H321 H 1.2681 0.7394 0.0079 0.0441 1.0000 Uiso R
H331 H 1.0122 0.6335 0.0145 0.0486 1.0000 Uiso R
H341 H 0.8843 0.5306 0.1637 0.0498 1.0000 Uiso R

loop_
_atom_site_aniso_label
_atom_site_aniso_U_11
_atom_site_aniso_U_22
_atom_site_aniso_U_33
_atom_site_aniso_U_23
_atom_site_aniso_U_13
_atom_site_aniso_U_12
F1 0.0272(4) 0.0380(4) 0.0459(5) -0.0139(3) -0.0010(3) 0.0029(3)
C2 0.0248(6) 0.0304(7) 0.0295(6) -0.0106(5) -0.0032(5) 0.0002(5)
C3 0.0377(7) 0.0305(7) 0.0320(7) -0.0075(5) 0.0007(6) -0.0062(6)
C4 0.0383(8) 0.0429(8) 0.0354(8) -0.0042(6) 0.0007(6) -0.0114(6)
C5 0.0490(9) 0.0535(9) 0.0310(7) -0.0033(6) 0.0031(6) -0.0108(7)
C6 0.0295(6) 0.0235(6) 0.0251(6) -0.0092(5) -0.0039(5) -0.0022(5)
O7 0.0338(5) 0.0244(4) 0.0238(4) -0.0067(3) -0.0052(4) -0.0026(4)
C8 0.0207(6) 0.0249(6) 0.0277(6) -0.0052(5) -0.0019(5) 0.0019(5)
O9 0.0380(5) 0.0231(5) 0.0401(5) -0.0038(4) -0.0131(4) -0.0029(4)
C10 0.0215(6) 0.0245(6) 0.0239(6) -0.0063(5) 0.0013(5) -0.0005(5)
C11 0.0307(7) 0.0232(6) 0.0287(6) -0.0046(5) -0.0035(5) 0.0005(5)
C12 0.0319(7) 0.0295(7) 0.0267(6) -0.0050(5) -0.0058(5) 0.0027(5)
C13 0.0272(6) 0.0286(6) 0.0241(6) -0.0100(5) 0.0012(5) -0.0027(5)
N14 0.0367(6) 0.0348(6) 0.0287(6) -0.0130(5) -0.0003(5) -0.0032(5)
O15 0.0803(8) 0.0318(6) 0.0472(6) -0.0135(5) -0.0135(6) -0.0135(5)
O16 0.0980(10) 0.0465(7) 0.0452(7) -0.0157(5) -0.0374(7) 0.0049(6)
C17 0.0485(8) 0.0220(6) 0.0294(7) -0.0058(5) -0.0037(6) -0.0021(6)
C18 0.0424(8) 0.0245(6) 0.0257(6) -0.0033(5) -0.0067(5) 0.0011(5)
C19 0.0281(7) 0.0294(6) 0.0255(6) -0.0061(5) -0.0022(5) -0.0015(5)
N20 0.0254(5) 0.0241(5) 0.0315(6) -0.0079(4) 0.0014(4) -0.0018(4)
C21 0.0244(6) 0.0315(7) 0.0385(7) -0.0103(5) -0.0026(5) 0.0001(5)
C22 0.0221(6) 0.0304(7) 0.0345(7) -0.0087(5) 0.0016(5) 0.0005(5)
C23 0.0336(7) 0.0336(7) 0.0373(7) -0.0100(6) -0.0030(6) 0.0037(6)
C24 0.0353(8) 0.0455(8) 0.0436(8) -0.0207(7) -0.0034(6) 0.0013(6)
C25 0.0328(7) 0.0361(8) 0.0608(10) -0.0232(7) 0.0019(7) -0.0011(6)
C26 0.0383(8) 0.0283(7) 0.0606(10) -0.0082(6) -0.0022(7) 0.0025(6)
C27 0.0321(7) 0.0344(7) 0.0419(8) -0.0069(6) -0.0057(6) 0.0019(6)
C28 0.0335(7) 0.0279(7) 0.0407(7) -0.0127(6) 0.0014(6) -0.0043(5)
C29 0.0287(7) 0.0221(6) 0.0422(7) -0.0076(5) 0.0004(6) -0.0005(5)
C30 0.0319(7) 0.0268(7) 0.0447(8) -0.0141(6) -0.0004(6) -0.0017(5)
C31 0.0312(7) 0.0279(7) 0.0510(9) -0.0116(6) 0.0053(6) -0.0060(5)
C32 0.0359(8) 0.0252(7) 0.0469(8) -0.0014(6) 0.0064(6) 0.0013(6)
C33 0.0365(8) 0.0469(9) 0.0434(8) 0.0025(7) -0.0069(7) -0.0026(7)
C34 0.0299(7) 0.0459(8) 0.0479(9) -0.0005(7) -0.0047(6) -0.0088(6)

loop_
_atom_type_symbol
_atom_type_scat_dispersion_real
_atom_type_scat_dispersion_imag
_atom_type_scat_Cromer_Mann_a1
_atom_type_scat_Cromer_Mann_b1
_atom_type_scat_Cromer_Mann_a2
_atom_type_scat_Cromer_Mann_b2
_atom_type_scat_Cromer_Mann_a3
_atom_type_scat_Cromer_Mann_b3
_atom_type_scat_Cromer_Mann_a4
_atom_type_scat_Cromer_Mann_b4
_atom_type_scat_Cromer_Mann_c
_atom_type_scat_source
C 0.0033 0.0016 2.3100 20.8439 1.0200 10.2075 1.5886 0.5687 0.8650 51.6512 0.2156 'International Tables Vol C 4.2.6.8 and 6.1.1.4'
H 0.0000 0.0000 0.4930 10.5109 0.3229 26.1257 0.1402 3.1424 0.0408 57.7998 0.0030 'International Tables Vol C 4.2.6.8 and 6.1.1.4'
F 0.0171 0.0103 3.5392 10.2825 2.6412 4.2944 1.5170 0.2615 1.0243 26.1476 0.2776 'International Tables Vol C 4.2.6.8 and 6.1.1.4'
N 0.0061 0.0033 12.2126 0.0057 3.1322 9.8933 2.0125 28.9975 1.1663 0.5826 -11.5290 'International Tables Vol C 4.2.6.8 and 6.1.1.4'
O 0.0106 0.0060 3.0485 13.2771 2.2868 5.7011 1.5463 0.3239 0.8670 32.9089 0.2508 'International Tables Vol C 4.2.6.8 and 6.1.1.4'

loop_
_geom_angle_atom_site_label_1
_geom_angle_atom_site_label_2
_geom_angle_atom_site_label_3
_geom_angle
_geom_angle_publ_flag
F1 C2 C3 108.25(10) yes
F1 C2 C6 106.98(10) yes
C3 C2 C6 115.74(10) yes
F1 C2 H21 107.1 no
C3 C2 H21 110.1 no
C6 C2 H21 108.4 no
C2 C3 C4 113.87(11) yes
C2 C3 H32 107.1 no
C4 C3 H32 108.3 no
C2 C3 H31 107.6 no
C4 C3 H31 109.5 no
H32 C3 H31 110.4 no
C3 C4 C5 113.32(12) yes
C3 C4 H41 108.2 no
C5 C4 H41 108.6 no
C3 C4 H42 108.7 no
C5 C4 H42 108.8 no
H41 C4 H42 109.2 no
C4 C5 H52 109.7 no
C4 C5 H51 109.1 no
H52 C5 H51 108.9 no
C4 C5 H53 109.8 no
H52 C5 H53 110.3 no
H51 C5 H53 109.0 no
C2 C6 O7 106.82(9) yes
C2 C6 C19 113.23(10) yes
O7 C6 C19 108.31(9) yes
C2 C6 H61 109.6 no
O7 C6 H61 108.7 no
C19 C6 H61 110.0 no
C6 O7 C8 118.25(9) yes
O7 C8 O9 124.95(11) yes
O7 C8 C10 110.76(10) yes
O9 C8 C10 124.27(11) yes
C8 C10 C11 117.93(11) yes
C8 C10 C18 121.61(11) yes
C11 C10 C18 120.45(11) yes
C10 C11 C12 120.19(11) yes
C10 C11 H111 118.9 no
C12 C11 H111 120.9 no
C11 C12 C13 117.81(11) yes
C11 C12 H121 122.0 no
C13 C12 H121 120.2 no
C12 C13 N14 118.42(11) yes
C12 C13 C17 123.22(11) yes
N14 C13 C17 118.36(11) yes
C13 N14 O15 118.24(11) yes
C13 N14 O16 118.06(11) yes
O15 N14 O16 123.69(11) yes
C13 C17 C18 118.49(12) yes
C13 C17 H171 120.1 no
C18 C17 H171 121.4 no
C10 C18 C17 119.84(12) yes
C10 C18 H181 120.2 no
C17 C18 H181 120.0 no
C6 C19 N20 111.87(10) yes
C6 C19 H191 109.9 no
N20 C19 H191 110.6 no
C6 C19 H192 108.5 no
N20 C19 H192 108.0 no
H191 C19 H192 107.8 no
C19 N20 C21 110.48(10) yes
C19 N20 C28 112.19(10) yes
C21 N20 C28 110.57(10) yes
N20 C21 C22 112.13(10) yes
N20 C21 H212 110.3 no
C22 C21 H212 110.0 no
N20 C21 H211 107.0 no
C22 C21 H211 108.0 no
H212 C21 H211 109.2 no
C21 C22 C23 120.23(12) yes
C21 C22 C27 121.24(12) yes
C23 C22 C27 118.49(12) yes
C22 C23 C24 120.99(13) yes
C22 C23 H231 118.8 no
C24 C23 H231 120.2 no
C23 C24 C25 119.97(14) yes
C23 C24 H241 120.9 no
C25 C24 H241 119.2 no
C24 C25 C26 119.63(13) yes
C24 C25 H251 119.9 no
C26 C25 H251 120.5 no
C25 C26 C27 120.51(14) yes
C25 C26 H261 119.4 no
C27 C26 H261 120.1 no
C26 C27 C22 120.40(13) yes
C26 C27 H271 120.3 no
C22 C27 H271 119.3 no
N20 C28 C29 111.97(10) yes
N20 C28 H282 110.9 no
C29 C28 H282 109.1 no
N20 C28 H281 107.1 no
C29 C28 H281 108.5 no
H282 C28 H281 109.2 no
C28 C29 C30 120.92(12) yes
C28 C29 C34 120.70(12) yes
C30 C29 C34 118.37(13) yes
C29 C30 C31 120.81(13) yes
C29 C30 H301 118.5 no
C31 C30 H301 120.6 no
C30 C31 C32 120.25(13) yes
C30 C31 H311 119.9 no
C32 C31 H311 119.9 no
C31 C32 C33 119.43(13) yes
C31 C32 H321 119.9 no
C33 C32 H321 120.7 no
C32 C33 C34 120.18(14) yes
C32 C33 H331 119.7 no
C34 C33 H331 120.1 no
C29 C34 C33 120.93(13) yes
C29 C34 H341 118.5 no
C33 C34 H341 120.5 no

loop_
_geom_bond_atom_site_label_1
_geom_bond_atom_site_label_2
_geom_bond_distance
_geom_bond_publ_flag
F1 C2 1.4157(14) yes
C2 C3 1.5117(18) yes
C2 C6 1.5145(17) yes
C2 H21 0.997 no
C3 C4 1.5256(19) yes
C3 H32 0.997 no
C3 H31 1.003 no
C4 C5 1.521(2) yes
C4 H41 0.991 no
C4 H42 0.994 no
C5 H52 0.969 no
C5 H51 0.995 no
C5 H53 0.982 no
C6 O7 1.4503(13) yes
C6 C19 1.5181(17) yes
C6 H61 1.000 no
O7 C8 1.3436(14) yes
C8 O9 1.2039(15) yes
C8 C10 1.4951(16) yes
C10 C11 1.3891(17) yes
C10 C18 1.3879(17) yes
C11 C12 1.3879(17) yes
C11 H111 0.969 no
C12 C13 1.3816(18) yes
C12 H121 0.971 no
C13 N14 1.4752(15) yes
C13 C17 1.3715(18) yes
N14 O15 1.2202(15) yes
N14 O16 1.2125(15) yes
C17 C18 1.3864(18) yes
C17 H171 0.965 no
C18 H181 0.977 no
C19 N20 1.4592(16) yes
C19 H191 1.003 no
C19 H192 1.004 no
N20 C21 1.4714(16) yes
N20 C28 1.4699(16) yes
C21 C22 1.5078(18) yes
C21 H212 1.002 no
C21 H211 0.993 no
C22 C23 1.3892(19) yes
C22 C27 1.3868(19) yes
C23 C24 1.3861(19) yes
C23 H231 0.974 no
C24 C25 1.384(2) yes
C24 H241 0.983 no
C25 C26 1.372(2) yes
C25 H251 0.967 no
C26 C27 1.394(2) yes
C26 H261 0.963 no
C27 H271 0.977 no
C28 C29 1.5106(19) yes
C28 H282 1.016 no
C28 H281 0.995 no
C29 C30 1.3894(18) yes
C29 C34 1.386(2) yes
C30 C31 1.389(2) yes
C30 H301 0.982 no
C31 C32 1.377(2) yes
C31 H311 0.978 no
C32 C33 1.387(2) yes
C32 H321 0.977 no
C33 C34 1.386(2) yes
C33 H331 0.980 no
C34 H341 0.965 no

loop_
_geom_hbond_atom_site_label_D
_geom_hbond_atom_site_label_H
_geom_hbond_atom_site_label_A
_geom_hbond_site_symmetry_A
_geom_hbond_angle_DHA
_geom_hbond_distance_DH
_geom_hbond_distance_HA
_geom_hbond_distance_DA
_geom_hbond_publ_flag
C5 H52 O16 1_556 140 0.97 2.55 3.3444(19) yes
C34 H341 O9 . 153 0.96 2.48 3.3673(19) yes
